data_4067058
loop_
_publ_author_name
'Li, Ling'
'Jiao, Yunzhe'
'Brennessel, William W.'
'Jones, William D.'

_publ_section_title
;
 Reactivity and Regioselectivity of Insertion of Unsaturated Molecules
 into M&#x2212;C (M = Ir, Rh) Bonds of Cyclometalated Complexes
;
_journal_issue 20
_journal_name_full Organometallics
_journal_page_first 4593
_journal_paper_doi 10.1021/om100796q
_journal_volume 29
_journal_year 2010
_chemical_formula_moiety 'C29 H33 Cl Ir N O2'
_chemical_formula_sum 'C29 H33 Cl Ir N O2'
_chemical_formula_weight 655.21
_chemical_name_common jonll39b
_chemical_name_systematic
; 
 ? 
;
_space_group_IT_number 14
_symmetry_cell_setting monoclinic
_symmetry_space_group_name_Hall '-P 2ybc'
_symmetry_space_group_name_H-M 'P 1 21/c 1'
_atom_sites_solution_hydrogens geom
_atom_sites_solution_primary direct
_atom_sites_solution_secondary difmap
_audit_creation_method SHELXL-97
_cell_angle_alpha 90.00
_cell_angle_beta 108.107(4)
_cell_angle_gamma 90.00
_cell_formula_units_Z 4
_cell_length_a 16.747(6)
_cell_length_b 10.059(3)
_cell_length_c 16.216(5)
_cell_measurement_reflns_used 9985
_cell_measurement_temperature 100.0(1)
_cell_measurement_theta_max 32.29
_cell_measurement_theta_min 2.40
_cell_volume 2596.4(15)
_computing_cell_refinement 'SAINT (Bruker, 2006)'
_computing_data_collection 'APEX2 (Bruker, 2006)'
_computing_data_reduction 'SAINT (Bruker, 2006)'
_computing_molecular_graphics 'SHELXTL (Bruker, 2000)'
_computing_publication_material 'SHELXTL (Bruker, 2000)'
_computing_structure_refinement 'SHELXL-97 (Sheldrick, 1997)'
_computing_structure_solution 'SIR97 (Altomare et al., 1999)'
_diffrn_ambient_temperature 100.0(1)
_diffrn_measured_fraction_theta_full 0.995
_diffrn_measured_fraction_theta_max 0.995
_diffrn_measurement_device_type 'Bruker SMART APEX II CCD Platform'
_diffrn_measurement_method 'area detector, \w scans per \f'
_diffrn_radiation_monochromator graphite
_diffrn_radiation_source 'fine-focus sealed tube'
_diffrn_radiation_type MoK\a
_diffrn_radiation_wavelength 0.71073
_diffrn_reflns_av_R_equivalents 0.0861
_diffrn_reflns_av_sigmaI/netI 0.0947
_diffrn_reflns_limit_h_max 24
_diffrn_reflns_limit_h_min -24
_diffrn_reflns_limit_k_max 14
_diffrn_reflns_limit_k_min -15
_diffrn_reflns_limit_l_max 23
_diffrn_reflns_limit_l_min -23
_diffrn_reflns_number 32903
_diffrn_reflns_theta_full 32.03
_diffrn_reflns_theta_max 32.03
_diffrn_reflns_theta_min 2.40
_exptl_absorpt_coefficient_mu 5.271
_exptl_absorpt_correction_T_max 0.8168
_exptl_absorpt_correction_T_min 0.4505
_exptl_absorpt_correction_type multi-scan
_exptl_absorpt_process_details 'SADABS (Sheldrick, 2007)'
_exptl_crystal_colour yellow
_exptl_crystal_density_diffrn 1.676
_exptl_crystal_density_method 'not measured'
_exptl_crystal_description block
_exptl_crystal_F_000 1296
_exptl_crystal_size_max 0.18
_exptl_crystal_size_mid 0.08
_exptl_crystal_size_min 0.04
_refine_diff_density_max 2.407
_refine_diff_density_min -1.727
_refine_diff_density_rms 0.203
_refine_ls_extinction_method none
_refine_ls_goodness_of_fit_ref 1.003
_refine_ls_hydrogen_treatment constr
_refine_ls_matrix_type full
_refine_ls_number_parameters 319
_refine_ls_number_reflns 8981
_refine_ls_number_restraints 1
_refine_ls_restrained_S_all 1.003
_refine_ls_R_factor_all 0.0964
_refine_ls_R_factor_gt 0.0394
_refine_ls_shift/su_max 0.002
_refine_ls_shift/su_mean 0.000
_refine_ls_structure_factor_coef Fsqd
_refine_ls_weighting_details 'calc w=1/[\s^2^(Fo^2^)+(0.0311P)^2^+0.9085P] where P=(Fo^2^+2Fc^2^)/3'
_refine_ls_weighting_scheme calc
_refine_ls_wR_factor_gt 0.0722
_refine_ls_wR_factor_ref 0.0878
_reflns_number_gt 5550
_reflns_number_total 8981
_reflns_threshold_expression >2sigma(I)
_cod_data_source_file om100796q_si_003.cif
_cod_data_source_block 1'h
_cod_database_code 4067058

loop_
_symmetry_equiv_pos_as_xyz
'x, y, z'
'-x, y+1/2, -z+1/2'
'-x, -y, -z'
'x, -y-1/2, z-1/2'

loop_
_atom_site_label
_atom_site_type_symbol
_atom_site_fract_x
_atom_site_fract_y
_atom_site_fract_z
_atom_site_U_iso_or_equiv
_atom_site_adp_type
_atom_site_occupancy
_atom_site_symmetry_multiplicity
_atom_site_calc_flag
_atom_site_refinement_flags
_atom_site_disorder_assembly
_atom_site_disorder_group
Ir1 Ir 0.745763(12) 0.207891(18) 0.398673(12) 0.01721(5) Uani 1 1 d . . .
Cl1 Cl 0.66346(8) 0.08788(12) 0.27186(8) 0.0247(3) Uani 1 1 d . . .
N1 N 0.8545(3) 0.1455(4) 0.3744(3) 0.0210(9) Uani 1 1 d . . .
C1 C 0.7551(3) 0.0366(5) 0.4697(3) 0.0204(10) Uani 1 1 d . . .
C2 C 0.8221(3) 0.0014(5) 0.5375(3) 0.0185(10) Uani 1 1 d . . .
C3 C 0.9007(3) 0.0790(4) 0.5738(3) 0.0196(10) Uani 1 1 d . . .
C4 C 0.9330(3) 0.0882(5) 0.6641(3) 0.0220(10) Uani 1 1 d . . .
H4 H 0.9024 0.0491 0.6983 0.026 Uiso 1 1 calc R . .
C5 C 1.0082(3) 0.1522(5) 0.7058(3) 0.0264(11) Uani 1 1 d . . .
H5 H 1.0271 0.1600 0.7672 0.032 Uiso 1 1 calc R . .
C6 C 1.0554(3) 0.2048(6) 0.6568(3) 0.0313(12) Uani 1 1 d . . .
H6 H 1.1072 0.2483 0.6843 0.038 Uiso 1 1 calc R . .
C7 C 1.0261(3) 0.1933(5) 0.5673(4) 0.0279(11) Uani 1 1 d . . .
H7 H 1.0594 0.2262 0.5339 0.034 Uiso 1 1 calc R . .
C8 C 0.9483(3) 0.1343(5) 0.5247(3) 0.0201(10) Uani 1 1 d . . .
C9 C 0.9277(3) 0.1295(5) 0.4301(3) 0.0211(10) Uani 1 1 d . . .
H9 H 0.9728 0.1130 0.4076 0.025 Uiso 1 1 calc R . .
C10 C 0.7814(3) 0.3811(5) 0.4805(3) 0.0218(11) Uani 1 1 d . . .
C11 C 0.7719(3) 0.4260(5) 0.3922(3) 0.0237(11) Uani 1 1 d . . .
C12 C 0.6892(3) 0.4013(5) 0.3413(3) 0.0243(11) Uani 1 1 d . . .
C13 C 0.6441(3) 0.3427(5) 0.3968(3) 0.0242(11) Uani 1 1 d . . .
C14 C 0.7010(3) 0.3354(5) 0.4823(3) 0.0201(10) Uani 1 1 d . . .
C15 C 0.8555(4) 0.4136(5) 0.5577(4) 0.0298(13) Uani 1 1 d . . .
H15A H 0.8512 0.5058 0.5754 0.045 Uiso 1 1 calc R . .
H15B H 0.9074 0.4026 0.5425 0.045 Uiso 1 1 calc R . .
H15C H 0.8565 0.3538 0.6057 0.045 Uiso 1 1 calc R . .
C16 C 0.8409(4) 0.4837(5) 0.3645(4) 0.0342(14) Uani 1 1 d . . .
H16A H 0.8554 0.5718 0.3906 0.051 Uiso 1 1 calc R . .
H16B H 0.8227 0.4918 0.3011 0.051 Uiso 1 1 calc R . .
H16C H 0.8903 0.4256 0.3833 0.051 Uiso 1 1 calc R . .
C17 C 0.6501(4) 0.4269(5) 0.2470(3) 0.0329(13) Uani 1 1 d . . .
H17A H 0.6101 0.5005 0.2388 0.049 Uiso 1 1 calc R . .
H17B H 0.6206 0.3469 0.2188 0.049 Uiso 1 1 calc R . .
H17C H 0.6939 0.4501 0.2211 0.049 Uiso 1 1 calc R . .
C18 C 0.5517(3) 0.3155(6) 0.3661(4) 0.0351(14) Uani 1 1 d . . .
H18A H 0.5212 0.3986 0.3466 0.053 Uiso 1 1 calc R . .
H18B H 0.5346 0.2779 0.4138 0.053 Uiso 1 1 calc R . .
H18C H 0.5389 0.2522 0.3178 0.053 Uiso 1 1 calc R . .
C19 C 0.6817(3) 0.2979(6) 0.5632(3) 0.0292(11) Uani 1 1 d . . .
H19A H 0.6850 0.3770 0.5994 0.044 Uiso 1 1 calc R . .
H19B H 0.7224 0.2316 0.5953 0.044 Uiso 1 1 calc R . .
H19C H 0.6249 0.2605 0.5479 0.044 Uiso 1 1 calc R . .
C20 C 0.6841(3) -0.0600(5) 0.4433(3) 0.0206(10) Uani 1 1 d . . .
C21 C 0.6041(3) -0.0249(5) 0.4464(3) 0.0213(10) Uani 1 1 d . . .
H21 H 0.5949 0.0621 0.4643 0.026 Uiso 1 1 calc R . .
C22 C 0.5382(3) -0.1150(5) 0.4238(3) 0.0274(11) Uani 1 1 d . . .
H22 H 0.4851 -0.0904 0.4285 0.033 Uiso 1 1 calc R . .
C23 C 0.5494(4) -0.2404(5) 0.3944(4) 0.0316(13) Uani 1 1 d . . .
H23 H 0.5039 -0.3015 0.3779 0.038 Uiso 1 1 calc R . .
C24 C 0.6268(4) -0.2757(5) 0.3893(4) 0.0304(12) Uani 1 1 d . . .
H24 H 0.6346 -0.3617 0.3689 0.037 Uiso 1 1 calc R . .
C25 C 0.6941(3) -0.1873(5) 0.4136(3) 0.0247(11) Uani 1 1 d . . .
H25 H 0.7474 -0.2138 0.4099 0.030 Uiso 1 1 calc R . .
C26 C 0.8237(3) -0.1279(5) 0.5846(3) 0.0206(10) Uani 1 1 d . A .
O1 O 0.8776(2) -0.2132(4) 0.5935(2) 0.0291(8) Uani 1 1 d . . .
O2 O 0.7599(2) -0.1400(4) 0.6170(2) 0.0260(8) Uani 1 1 d . . .
C27 C 0.7422(4) -0.2740(6) 0.6428(4) 0.0415(17) Uani 0.39(3) 1 d PD A 1
H27A H 0.7260 -0.3332 0.5915 0.050 Uiso 0.39(3) 1 calc PR A 1
H27B H 0.7931 -0.3112 0.6856 0.050 Uiso 0.39(3) 1 calc PR A 1
C28 C 0.6752(17) -0.267(4) 0.680(2) 0.049(5) Uani 0.39(3) 1 d PD A 1
H28A H 0.6575 -0.3566 0.6897 0.074 Uiso 0.39(3) 1 calc PR A 1
H28B H 0.6276 -0.2187 0.6405 0.074 Uiso 0.39(3) 1 calc PR A 1
H28C H 0.6946 -0.2193 0.7356 0.074 Uiso 0.39(3) 1 calc PR A 1
C27' C 0.7422(4) -0.2740(6) 0.6428(4) 0.0415(17) Uani 0.61(3) 1 d PD A 5
H27C H 0.7532 -0.3406 0.6026 0.050 Uiso 0.61(3) 1 calc PR A 5
H27D H 0.7795 -0.2938 0.7020 0.050 Uiso 0.61(3) 1 calc PR A 5
C28' C 0.6558(8) -0.282(2) 0.6407(17) 0.049(5) Uani 0.61(3) 1 d PD A 5
H28D H 0.6438 -0.3717 0.6571 0.074 Uiso 0.61(3) 1 calc PR A 5
H28E H 0.6191 -0.2619 0.5820 0.074 Uiso 0.61(3) 1 calc PR A 5
H28F H 0.6456 -0.2174 0.6816 0.074 Uiso 0.61(3) 1 calc PR A 5
C29 C 0.8519(4) 0.1367(6) 0.2818(3) 0.0277(12) Uani 1 1 d . . .
H29D H 0.9089 0.1237 0.2788 0.042 Uiso 1 1 calc R . .
H29A H 0.8285 0.2192 0.2517 0.042 Uiso 1 1 calc R . .
H29B H 0.8165 0.0615 0.2540 0.042 Uiso 1 1 calc R . .

loop_
_atom_site_aniso_label
_atom_site_aniso_U_11
_atom_site_aniso_U_22
_atom_site_aniso_U_33
_atom_site_aniso_U_23
_atom_site_aniso_U_13
_atom_site_aniso_U_12
Ir1 0.02100(9) 0.01551(8) 0.01596(8) 0.00038(9) 0.00697(6) 0.00043(10)
Cl1 0.0315(7) 0.0220(6) 0.0187(6) -0.0009(5) 0.0052(5) -0.0038(5)
N1 0.027(2) 0.018(2) 0.019(2) -0.0039(16) 0.0072(18) -0.0046(18)
C1 0.024(3) 0.020(2) 0.022(3) -0.0033(19) 0.012(2) 0.001(2)
C2 0.022(3) 0.020(2) 0.017(2) 0.0003(19) 0.012(2) 0.003(2)
C3 0.021(3) 0.014(2) 0.024(3) 0.0002(18) 0.008(2) 0.0037(19)
C4 0.022(3) 0.023(2) 0.022(3) 0.000(2) 0.008(2) 0.002(2)
C5 0.032(3) 0.024(3) 0.019(3) 0.001(2) 0.002(2) -0.003(2)
C6 0.028(3) 0.028(3) 0.032(3) 0.003(3) 0.001(2) -0.006(3)
C7 0.023(3) 0.028(3) 0.033(3) 0.003(2) 0.009(2) -0.007(2)
C8 0.023(3) 0.015(2) 0.022(2) 0.0013(19) 0.008(2) -0.0018(19)
C9 0.023(3) 0.019(2) 0.024(3) 0.000(2) 0.012(2) -0.001(2)
C10 0.028(3) 0.016(2) 0.026(3) 0.002(2) 0.015(2) 0.005(2)
C11 0.035(3) 0.010(2) 0.029(3) -0.0015(19) 0.015(2) 0.001(2)
C12 0.035(3) 0.014(2) 0.021(3) -0.0013(19) 0.004(2) 0.003(2)
C13 0.025(3) 0.021(2) 0.027(3) -0.006(2) 0.007(2) 0.000(2)
C14 0.031(3) 0.016(2) 0.013(2) 0.0012(17) 0.008(2) 0.0028(19)
C15 0.035(3) 0.019(3) 0.034(3) -0.007(2) 0.008(3) -0.002(2)
C16 0.052(4) 0.024(3) 0.032(3) -0.001(2) 0.021(3) -0.008(3)
C17 0.051(4) 0.023(3) 0.022(3) 0.006(2) 0.008(3) 0.006(3)
C18 0.023(3) 0.037(3) 0.045(3) -0.002(3) 0.009(3) 0.010(2)
C19 0.032(3) 0.033(3) 0.026(3) -0.006(3) 0.015(2) -0.004(3)
C20 0.022(3) 0.020(2) 0.022(2) 0.0048(19) 0.010(2) 0.000(2)
C21 0.022(3) 0.023(2) 0.020(2) 0.0030(19) 0.007(2) 0.000(2)
C22 0.021(3) 0.030(3) 0.032(3) 0.000(2) 0.010(2) -0.003(2)
C23 0.030(3) 0.027(3) 0.038(3) -0.003(2) 0.009(3) -0.013(2)
C24 0.036(3) 0.020(3) 0.031(3) -0.009(2) 0.005(2) -0.007(2)
C25 0.027(3) 0.023(3) 0.023(3) -0.002(2) 0.006(2) 0.003(2)
C26 0.021(3) 0.023(2) 0.018(2) 0.0015(19) 0.005(2) -0.004(2)
O1 0.0266(19) 0.0252(18) 0.036(2) 0.0122(18) 0.0111(16) 0.0075(17)
O2 0.0232(19) 0.0289(19) 0.027(2) 0.0138(15) 0.0093(17) 0.0026(16)
C27 0.028(3) 0.032(4) 0.062(4) 0.031(3) 0.010(3) -0.004(3)
C28 0.044(6) 0.037(7) 0.072(13) 0.023(12) 0.026(8) 0.007(7)
C27' 0.028(3) 0.032(4) 0.062(4) 0.031(3) 0.010(3) -0.004(3)
C28' 0.044(6) 0.037(7) 0.072(13) 0.023(12) 0.026(8) 0.007(7)
C29 0.036(3) 0.032(3) 0.019(3) 0.002(2) 0.014(2) 0.005(2)

loop_
_atom_type_symbol
_atom_type_description
_atom_type_scat_dispersion_real
_atom_type_scat_dispersion_imag
_atom_type_scat_source
C C 0.0033 0.0016 'International Tables Vol C Tables 4.2.6.8 and 6.1.1.4'
H H 0.0000 0.0000 'International Tables Vol C Tables 4.2.6.8 and 6.1.1.4'
N N 0.0061 0.0033 'International Tables Vol C Tables 4.2.6.8 and 6.1.1.4'
O O 0.0106 0.0060 'International Tables Vol C Tables 4.2.6.8 and 6.1.1.4'
Cl Cl 0.1484 0.1585 'International Tables Vol C Tables 4.2.6.8 and 6.1.1.4'
Ir Ir -1.4442 7.9887 'International Tables Vol C Tables 4.2.6.8 and 6.1.1.4'

loop_
_geom_angle_atom_site_label_1
_geom_angle_atom_site_label_2
_geom_angle_atom_site_label_3
_geom_angle
C1 Ir1 N1 86.20(17)
C1 Ir1 C10 112.01(19)
N1 Ir1 C10 105.59(17)
C1 Ir1 C14 97.31(18)
N1 Ir1 C14 142.50(18)
C10 Ir1 C14 38.71(18)
C1 Ir1 C13 117.12(19)
N1 Ir1 C13 156.49(18)
C10 Ir1 C13 64.53(19)
C14 Ir1 C13 38.24(19)
C1 Ir1 C12 155.9(2)
N1 Ir1 C12 117.87(18)
C10 Ir1 C12 63.51(19)
C14 Ir1 C12 63.91(18)
C13 Ir1 C12 38.83(19)
C1 Ir1 C11 149.8(2)
N1 Ir1 C11 95.23(17)
C10 Ir1 C11 38.69(18)
C14 Ir1 C11 63.93(18)
C13 Ir1 C11 63.39(19)
C12 Ir1 C11 36.33(19)
C1 Ir1 Cl1 88.96(14)
N1 Ir1 Cl1 89.42(12)
C10 Ir1 Cl1 154.57(14)
C14 Ir1 Cl1 127.84(14)
C13 Ir1 Cl1 93.62(14)
C12 Ir1 Cl1 91.42(13)
C11 Ir1 Cl1 121.13(14)
C9 N1 C29 115.0(4)
C9 N1 Ir1 127.3(3)
C29 N1 Ir1 117.1(3)
C2 C1 C20 116.7(4)
C2 C1 Ir1 125.2(4)
C20 C1 Ir1 118.1(3)
C1 C2 C3 126.4(4)
C1 C2 C26 121.3(5)
C3 C2 C26 112.3(4)
C4 C3 C8 117.6(5)
C4 C3 C2 117.2(4)
C8 C3 C2 125.0(4)
C5 C4 C3 122.6(5)
C5 C4 H4 118.7
C3 C4 H4 118.7
C4 C5 C6 119.3(5)
C4 C5 H5 120.4
C6 C5 H5 120.4
C7 C6 C5 119.2(5)
C7 C6 H6 120.4
C5 C6 H6 120.4
C6 C7 C8 121.6(5)
C6 C7 H7 119.2
C8 C7 H7 119.2
C7 C8 C3 119.5(5)
C7 C8 C9 114.2(4)
C3 C8 C9 126.2(5)
N1 C9 C8 126.4(5)
N1 C9 H9 116.8
C8 C9 H9 116.8
C14 C10 C11 107.6(4)
C14 C10 C15 126.3(4)
C11 C10 C15 124.1(5)
C14 C10 Ir1 70.8(3)
C11 C10 Ir1 73.9(3)
C15 C10 Ir1 133.5(4)
C12 C11 C10 108.0(5)
C12 C11 C16 127.8(5)
C10 C11 C16 124.1(5)
C12 C11 Ir1 71.5(3)
C10 C11 Ir1 67.4(3)
C16 C11 Ir1 125.3(4)
C11 C12 C13 108.3(4)
C11 C12 C17 128.0(5)
C13 C12 C17 123.7(5)
C11 C12 Ir1 72.2(3)
C13 C12 Ir1 68.1(3)
C17 C12 Ir1 124.9(3)
C14 C13 C12 107.7(4)
C14 C13 C18 128.8(5)
C12 C13 C18 123.1(5)
C14 C13 Ir1 70.6(3)
C12 C13 Ir1 73.0(3)
C18 C13 Ir1 128.0(4)
C13 C14 C10 108.2(4)
C13 C14 C19 127.5(5)
C10 C14 C19 124.1(5)
C13 C14 Ir1 71.1(3)
C10 C14 Ir1 70.5(3)
C19 C14 Ir1 127.8(3)
C10 C15 H15A 109.5
C10 C15 H15B 109.5
H15A C15 H15B 109.5
C10 C15 H15C 109.5
H15A C15 H15C 109.5
H15B C15 H15C 109.5
C11 C16 H16A 109.5
C11 C16 H16B 109.5
H16A C16 H16B 109.5
C11 C16 H16C 109.5
H16A C16 H16C 109.5
H16B C16 H16C 109.5
C12 C17 H17A 109.5
C12 C17 H17B 109.5
H17A C17 H17B 109.5
C12 C17 H17C 109.5
H17A C17 H17C 109.5
H17B C17 H17C 109.5
C13 C18 H18A 109.5
C13 C18 H18B 109.5
H18A C18 H18B 109.5
C13 C18 H18C 109.5
H18A C18 H18C 109.5
H18B C18 H18C 109.5
C14 C19 H19A 109.5
C14 C19 H19B 109.5
H19A C19 H19B 109.5
C14 C19 H19C 109.5
H19A C19 H19C 109.5
H19B C19 H19C 109.5
C25 C20 C21 117.5(5)
C25 C20 C1 121.7(4)
C21 C20 C1 120.8(4)
C22 C21 C20 121.1(5)
C22 C21 H21 119.4
C20 C21 H21 119.4
C23 C22 C21 120.4(5)
C23 C22 H22 119.8
C21 C22 H22 119.8
C24 C23 C22 119.3(5)
C24 C23 H23 120.4
C22 C23 H23 120.4
C23 C24 C25 121.0(5)
C23 C24 H24 119.5
C25 C24 H24 119.5
C24 C25 C20 120.6(5)
C24 C25 H25 119.7
C20 C25 H25 119.7
O1 C26 O2 122.8(4)
O1 C26 C2 124.4(4)
O2 C26 C2 112.8(4)
C26 O2 C27 116.9(4)
C28 C27 O2 109.1(16)
C28 C27 H27A 109.9
O2 C27 H27A 109.9
C28 C27 H27B 109.9
O2 C27 H27B 109.9
H27A C27 H27B 108.3
N1 C29 H29D 109.5
N1 C29 H29A 109.5
H29D C29 H29A 109.5
N1 C29 H29B 109.5
H29D C29 H29B 109.5
H29A C29 H29B 109.5

loop_
_geom_bond_atom_site_label_1
_geom_bond_atom_site_label_2
_geom_bond_distance
Ir1 C1 2.051(5)
Ir1 N1 2.076(4)
Ir1 C10 2.158(5)
Ir1 C14 2.163(5)
Ir1 C13 2.169(5)
Ir1 C12 2.236(5)
Ir1 C11 2.246(5)
Ir1 Cl1 2.4133(13)
N1 C9 1.286(6)
N1 C29 1.492(6)
C1 C2 1.352(7)
C1 C20 1.492(7)
C2 C3 1.485(7)
C2 C26 1.504(7)
C3 C4 1.397(7)
C3 C8 1.404(7)
C4 C5 1.388(7)
C4 H4 0.9500
C5 C6 1.389(7)
C5 H5 0.9500
C6 C7 1.385(7)
C6 H6 0.9500
C7 C8 1.402(7)
C7 H7 0.9500
C8 C9 1.466(7)
C9 H9 0.9500
C10 C14 1.432(7)
C10 C11 1.461(7)
C10 C15 1.500(7)
C11 C12 1.397(7)
C11 C16 1.482(7)
C12 C13 1.466(7)
C12 C17 1.488(7)
C13 C14 1.419(7)
C13 C18 1.496(7)
C14 C19 1.494(7)
C15 H15A 0.9800
C15 H15B 0.9800
C15 H15C 0.9800
C16 H16A 0.9800
C16 H16B 0.9800
C16 H16C 0.9800
C17 H17A 0.9800
C17 H17B 0.9800
C17 H17C 0.9800
C18 H18A 0.9800
C18 H18B 0.9800
C18 H18C 0.9800
C19 H19A 0.9800
C19 H19B 0.9800
C19 H19C 0.9800
C20 C25 1.397(7)
C20 C21 1.401(7)
C21 C22 1.386(7)
C21 H21 0.9500
C22 C23 1.381(8)
C22 H22 0.9500
C23 C24 1.371(8)
C23 H23 0.9500
C24 C25 1.394(7)
C24 H24 0.9500
C25 H25 0.9500
C26 O1 1.220(6)
C26 O2 1.335(6)
O2 C27 1.469(6)
C27 C28 1.433(11)
C27 H27A 0.9900
C27 H27B 0.9900
C28 H28A 0.9800
C28 H28B 0.9800
C28 H28C 0.9800
C28' H28D 0.9800
C28' H28E 0.9800
C28' H28F 0.9800
C29 H29D 0.9800
C29 H29A 0.9800
C29 H29B 0.9800

loop_
_geom_torsion_atom_site_label_1
_geom_torsion_atom_site_label_2
_geom_torsion_atom_site_label_3
_geom_torsion_atom_site_label_4
_geom_torsion
C1 Ir1 N1 C9 -63.9(4)
C10 Ir1 N1 C9 47.9(4)
C14 Ir1 N1 C9 33.1(5)
C13 Ir1 N1 C9 109.3(5)
C12 Ir1 N1 C9 115.8(4)
C11 Ir1 N1 C9 85.8(4)
Cl1 Ir1 N1 C9 -152.9(4)
C1 Ir1 N1 C29 125.7(4)
C10 Ir1 N1 C29 -122.5(4)
C14 Ir1 N1 C29 -137.2(4)
C13 Ir1 N1 C29 -61.0(6)
C12 Ir1 N1 C29 -54.6(4)
C11 Ir1 N1 C29 -84.5(4)
Cl1 Ir1 N1 C29 36.7(3)
N1 Ir1 C1 C2 57.2(4)
C10 Ir1 C1 C2 -48.1(5)
C14 Ir1 C1 C2 -85.3(4)
C13 Ir1 C1 C2 -119.8(4)
C12 Ir1 C1 C2 -122.1(5)
C11 Ir1 C1 C2 -36.7(6)
Cl1 Ir1 C1 C2 146.7(4)
N1 Ir1 C1 C20 -120.6(4)
C10 Ir1 C1 C20 134.1(4)
C14 Ir1 C1 C20 96.9(4)
C13 Ir1 C1 C20 62.4(4)
C12 Ir1 C1 C20 60.0(6)
C11 Ir1 C1 C20 145.5(4)
Cl1 Ir1 C1 C20 -31.2(3)
C20 C1 C2 C3 178.2(4)
Ir1 C1 C2 C3 0.3(7)
C20 C1 C2 C26 -0.9(7)
Ir1 C1 C2 C26 -178.8(3)
C1 C2 C3 C4 136.3(5)
C26 C2 C3 C4 -44.5(6)
C1 C2 C3 C8 -49.1(7)
C26 C2 C3 C8 130.1(5)
C8 C3 C4 C5 1.8(7)
C2 C3 C4 C5 176.7(5)
C3 C4 C5 C6 -2.7(8)
C4 C5 C6 C7 0.6(8)
C5 C6 C7 C8 2.5(9)
C6 C7 C8 C3 -3.4(8)
C6 C7 C8 C9 -179.5(5)
C4 C3 C8 C7 1.3(7)
C2 C3 C8 C7 -173.2(5)
C4 C3 C8 C9 176.9(5)
C2 C3 C8 C9 2.3(8)
C29 N1 C9 C8 179.5(5)
Ir1 N1 C9 C8 9.0(7)
C7 C8 C9 N1 -142.9(5)
C3 C8 C9 N1 41.3(8)
C1 Ir1 C10 C14 -73.4(3)
N1 Ir1 C10 C14 -165.7(3)
C13 Ir1 C10 C14 37.2(3)
C12 Ir1 C10 C14 80.6(3)
C11 Ir1 C10 C14 115.7(4)
Cl1 Ir1 C10 C14 70.1(4)
C1 Ir1 C10 C11 170.8(3)
N1 Ir1 C10 C11 78.6(3)
C14 Ir1 C10 C11 -115.7(4)
C13 Ir1 C10 C11 -78.5(3)
C12 Ir1 C10 C11 -35.1(3)
Cl1 Ir1 C10 C11 -45.6(5)
C1 Ir1 C10 C15 48.9(5)
N1 Ir1 C10 C15 -43.4(5)
C14 Ir1 C10 C15 122.3(6)
C13 Ir1 C10 C15 159.5(5)
C12 Ir1 C10 C15 -157.1(6)
C11 Ir1 C10 C15 -122.0(6)
Cl1 Ir1 C10 C15 -167.6(3)
C14 C10 C11 C12 -3.1(5)
C15 C10 C11 C12 -167.8(5)
Ir1 C10 C11 C12 60.1(3)
C14 C10 C11 C16 178.4(5)
C15 C10 C11 C16 13.7(8)
Ir1 C10 C11 C16 -118.3(5)
C14 C10 C11 Ir1 -63.2(3)
C15 C10 C11 Ir1 132.1(5)
C1 Ir1 C11 C12 -136.7(4)
N1 Ir1 C11 C12 131.9(3)
C10 Ir1 C11 C12 -119.6(4)
C14 Ir1 C11 C12 -80.7(3)
C13 Ir1 C11 C12 -37.9(3)
Cl1 Ir1 C11 C12 39.4(3)
C1 Ir1 C11 C10 -17.1(5)
N1 Ir1 C11 C10 -108.5(3)
C14 Ir1 C11 C10 38.8(3)
C13 Ir1 C11 C10 81.7(3)
C12 Ir1 C11 C10 119.6(4)
Cl1 Ir1 C11 C10 159.0(2)
C1 Ir1 C11 C16 99.6(5)
N1 Ir1 C11 C16 8.2(5)
C10 Ir1 C11 C16 116.7(6)
C14 Ir1 C11 C16 155.5(5)
C13 Ir1 C11 C16 -161.6(5)
C12 Ir1 C11 C16 -123.7(6)
Cl1 Ir1 C11 C16 -84.3(5)
C10 C11 C12 C13 1.2(5)
C16 C11 C12 C13 179.6(5)
Ir1 C11 C12 C13 58.8(3)
C10 C11 C12 C17 -178.4(5)
C16 C11 C12 C17 0.0(9)
Ir1 C11 C12 C17 -120.8(5)
C10 C11 C12 Ir1 -57.6(3)
C16 C11 C12 Ir1 120.8(5)
C1 Ir1 C12 C11 122.3(5)
N1 Ir1 C12 C11 -57.0(3)
C10 Ir1 C12 C11 37.4(3)
C14 Ir1 C12 C11 80.8(3)
C13 Ir1 C12 C11 118.9(4)
Cl1 Ir1 C12 C11 -147.1(3)
C1 Ir1 C12 C13 3.4(6)
N1 Ir1 C12 C13 -175.9(3)
C10 Ir1 C12 C13 -81.5(3)
C14 Ir1 C12 C13 -38.1(3)
C11 Ir1 C12 C13 -118.9(4)
Cl1 Ir1 C12 C13 94.0(3)
C1 Ir1 C12 C17 -113.3(6)
N1 Ir1 C12 C17 67.4(5)
C10 Ir1 C12 C17 161.8(5)
C14 Ir1 C12 C17 -154.8(5)
C13 Ir1 C12 C17 -116.7(6)
C11 Ir1 C12 C17 124.4(6)
Cl1 Ir1 C12 C17 -22.7(5)
C11 C12 C13 C14 1.2(6)
C17 C12 C13 C14 -179.2(5)
Ir1 C12 C13 C14 62.6(3)
C11 C12 C13 C18 173.9(5)
C17 C12 C13 C18 -6.5(8)
Ir1 C12 C13 C18 -124.7(5)
C11 C12 C13 Ir1 -61.4(3)
C17 C12 C13 Ir1 118.3(5)
C1 Ir1 C13 C14 65.2(3)
N1 Ir1 C13 C14 -107.2(5)
C10 Ir1 C13 C14 -37.6(3)
C12 Ir1 C13 C14 -116.3(4)
C11 Ir1 C13 C14 -80.9(3)
Cl1 Ir1 C13 C14 155.9(3)
C1 Ir1 C13 C12 -178.5(3)
N1 Ir1 C13 C12 9.1(6)
C10 Ir1 C13 C12 78.7(3)
C14 Ir1 C13 C12 116.3(4)
C11 Ir1 C13 C12 35.4(3)
Cl1 Ir1 C13 C12 -87.8(3)
C1 Ir1 C13 C18 -59.4(5)
N1 Ir1 C13 C18 128.2(5)
C10 Ir1 C13 C18 -162.3(6)
C14 Ir1 C13 C18 -124.6(6)
C12 Ir1 C13 C18 119.1(6)
C11 Ir1 C13 C18 154.5(6)
Cl1 Ir1 C13 C18 31.3(5)
C12 C13 C14 C10 -3.1(5)
C18 C13 C14 C10 -175.3(5)
Ir1 C13 C14 C10 61.0(3)
C12 C13 C14 C19 172.2(5)
C18 C13 C14 C19 0.1(9)
Ir1 C13 C14 C19 -123.6(5)
C12 C13 C14 Ir1 -64.1(3)
C18 C13 C14 Ir1 123.7(5)
C11 C10 C14 C13 3.8(5)
C15 C10 C14 C13 168.1(5)
Ir1 C10 C14 C13 -61.4(3)
C11 C10 C14 C19 -171.7(5)
C15 C10 C14 C19 -7.4(8)
Ir1 C10 C14 C19 123.0(5)
C11 C10 C14 Ir1 65.3(3)
C15 C10 C14 Ir1 -130.5(5)
C1 Ir1 C14 C13 -125.4(3)
N1 Ir1 C14 C13 141.3(3)
C10 Ir1 C14 C13 118.2(4)
C12 Ir1 C14 C13 38.7(3)
C11 Ir1 C14 C13 79.4(3)
Cl1 Ir1 C14 C13 -31.1(3)
C1 Ir1 C14 C10 116.4(3)
N1 Ir1 C14 C10 23.1(4)
C13 Ir1 C14 C10 -118.2(4)
C12 Ir1 C14 C10 -79.4(3)
C11 Ir1 C14 C10 -38.8(3)
Cl1 Ir1 C14 C10 -149.2(2)
C1 Ir1 C14 C19 -2.2(5)
N1 Ir1 C14 C19 -95.5(5)
C10 Ir1 C14 C19 -118.6(6)
C13 Ir1 C14 C19 123.2(6)
C12 Ir1 C14 C19 162.0(5)
C11 Ir1 C14 C19 -157.4(5)
Cl1 Ir1 C14 C19 92.2(5)
C2 C1 C20 C25 -62.3(6)
Ir1 C1 C20 C25 115.7(5)
C2 C1 C20 C21 118.6(5)
Ir1 C1 C20 C21 -63.4(5)
C25 C20 C21 C22 2.3(7)
C1 C20 C21 C22 -178.6(5)
C20 C21 C22 C23 -2.4(8)
C21 C22 C23 C24 1.1(8)
C22 C23 C24 C25 0.3(8)
C23 C24 C25 C20 -0.4(8)
C21 C20 C25 C24 -0.9(7)
C1 C20 C25 C24 -180.0(5)
C1 C2 C26 O1 122.8(6)
C3 C2 C26 O1 -56.4(6)
C1 C2 C26 O2 -57.8(6)
C3 C2 C26 O2 123.0(4)
O1 C26 O2 C27 -16.8(7)
C2 C26 O2 C27 163.8(4)
C26 O2 C27 C28 176.9(17)
